data_7006223
loop_
_publ_author_name
'Konkol, Marcin'
'Spaniol, Thomas P.'
'Kondracka, Ma\/lgorzata'
'Okuda, Jun'

_publ_section_title
;
 Lutetium alkyl and hydride complexes in a non-cyclopentadienyl
 coordination environment.
;
_journal_issue 36
_journal_name_full 'Dalton transactions (Cambridge, England : 2003)'
_journal_page_first 4095
_journal_page_last 4102
_journal_paper_doi 10.1039/b710228n
_journal_year 2007
_chemical_formula_sum 'C40 H67 Lu O4 S Si'
_chemical_formula_weight 847.06
_chemical_name_common
;
Bis(tetrahydrofurane)-thiobis(4,6-di-tert-butylphenolato)-
trimethylsilylmethyl-lutetium(iii)
;
_chemical_name_systematic
;
Bis(tetrahydrofurane)-thiobis(4,6-di-tert-butylphenolato)-
trimethylsilylmethyl-lutetium(III)
;
_space_group_IT_number 14
_symmetry_cell_setting monoclinic
_symmetry_space_group_name_Hall '-P 2ybc'
_symmetry_space_group_name_H-M 'P 1 21/c 1'
_atom_sites_solution_hydrogens geom
_atom_sites_solution_primary direct
_atom_sites_solution_secondary difmap
_audit_creation_method SHELXL-97
_cell_angle_alpha 90.00
_cell_angle_beta 93.261(4)
_cell_angle_gamma 90.00
_cell_formula_units_Z 4
_cell_length_a 10.820(3)
_cell_length_b 23.858(6)
_cell_length_c 16.458(4)
_cell_measurement_reflns_used 932
_cell_measurement_temperature 273(2)
_cell_measurement_theta_max 25.01
_cell_measurement_theta_min 2.47
_cell_volume 4241.6(19)
_computing_cell_refinement 'Bruker SMART (2001)'
_computing_data_collection 'Bruker SMART (2001)'
_computing_data_reduction 'Bruker SAINT+ (1999)'
_computing_molecular_graphics 'Ortep-3 for Windows (Farrugia, 1997)'
_computing_structure_refinement 'SHELXL-97 (Sheldrick, 1997)'
_computing_structure_solution 'SIR-97 (Altomare et al, 1997)'
_diffrn_ambient_temperature 273(2)
_diffrn_measured_fraction_theta_full 0.997
_diffrn_measured_fraction_theta_max 0.997
_diffrn_measurement_device_type 'CCD area detector'
_diffrn_measurement_method 'phi and omega scans'
_diffrn_radiation_monochromator graphite
_diffrn_radiation_source 'fine-focus sealed tube'
_diffrn_radiation_type MoK\a
_diffrn_radiation_wavelength 0.71073
_diffrn_reflns_av_R_equivalents 0.0563
_diffrn_reflns_av_sigmaI/netI 0.0511
_diffrn_reflns_limit_h_max 13
_diffrn_reflns_limit_h_min -14
_diffrn_reflns_limit_k_max 31
_diffrn_reflns_limit_k_min -31
_diffrn_reflns_limit_l_max 21
_diffrn_reflns_limit_l_min -21
_diffrn_reflns_number 43156
_diffrn_reflns_theta_full 28.37
_diffrn_reflns_theta_max 28.37
_diffrn_reflns_theta_min 2.36
_exptl_absorpt_coefficient_mu 2.440
_exptl_absorpt_correction_T_max 1.0000
_exptl_absorpt_correction_T_min 0.6637
_exptl_absorpt_correction_type empirical
_exptl_absorpt_process_details 'Bruker SADABS'
_exptl_crystal_colour colourless
_exptl_crystal_density_diffrn 1.326
_exptl_crystal_density_method 'not measured'
_exptl_crystal_description block
_exptl_crystal_F_000 1760
_exptl_crystal_size_max 0.53
_exptl_crystal_size_mid 0.21
_exptl_crystal_size_min 0.12
_refine_diff_density_max 1.191
_refine_diff_density_min -0.907
_refine_diff_density_rms 0.105
_refine_ls_extinction_method none
_refine_ls_goodness_of_fit_ref 1.014
_refine_ls_hydrogen_treatment noref
_refine_ls_matrix_type full
_refine_ls_number_parameters 439
_refine_ls_number_reflns 10572
_refine_ls_number_restraints 0
_refine_ls_restrained_S_all 1.014
_refine_ls_R_factor_all 0.0448
_refine_ls_R_factor_gt 0.0313
_refine_ls_shift/su_max 0.006
_refine_ls_shift/su_mean 0.000
_refine_ls_structure_factor_coef Fsqd
_refine_ls_weighting_details 'calc w=1/[\s^2^(Fo^2^)+(0.0316P)^2^+0.6476P] where P=(Fo^2^+2Fc^2^)/3'
_refine_ls_weighting_scheme calc
_refine_ls_wR_factor_gt 0.0697
_refine_ls_wR_factor_ref 0.0748
_reflns_number_gt 8546
_reflns_number_total 10572
_reflns_threshold_expression >2sigma(I)
_cod_data_source_file b710228n.txt
_cod_data_source_block mk1_tBu
_cod_database_code 7006223

loop_
_symmetry_equiv_pos_as_xyz
'x, y, z'
'-x, y+1/2, -z+1/2'
'-x, -y, -z'
'x, -y-1/2, z-1/2'

loop_
_atom_site_label
_atom_site_type_symbol
_atom_site_fract_x
_atom_site_fract_y
_atom_site_fract_z
_atom_site_U_iso_or_equiv
_atom_site_adp_type
_atom_site_occupancy
_atom_site_symmetry_multiplicity
_atom_site_calc_flag
_atom_site_refinement_flags
_atom_site_disorder_assembly
_atom_site_disorder_group
Si Si -0.23673(8) 0.14985(4) 0.95402(5) 0.02472(18) Uani 1 1 d . . .
S S 0.36006(7) 0.18561(3) 1.03895(4) 0.01859(14) Uani 1 1 d . . .
Lu Lu 0.105939(11) 0.148945(5) 1.006080(7) 0.01795(4) Uani 1 1 d . . .
O1 O 0.10294(18) 0.23323(8) 1.04627(12) 0.0214(4) Uani 1 1 d . . .
O2 O 0.17642(19) 0.11170(8) 1.11485(12) 0.0226(4) Uani 1 1 d . . .
O3 O 0.1790(2) 0.06911(8) 0.94348(12) 0.0258(5) Uani 1 1 d . . .
O4 O 0.1549(2) 0.18540(8) 0.87799(12) 0.0239(4) Uani 1 1 d . . .
C1 C 0.1915(3) 0.27085(11) 1.06513(16) 0.0186(6) Uani 1 1 d . . .
C2 C 0.3179(3) 0.25563(11) 1.06555(16) 0.0181(6) Uani 1 1 d . . .
C3 C 0.4126(3) 0.29441(12) 1.08334(16) 0.0200(6) Uani 1 1 d . . .
H3 H 0.4946 0.2829 1.0818 0.024 Uiso 1 1 calc R . .
C4 C 0.3871(3) 0.34946(11) 1.10310(17) 0.0200(6) Uani 1 1 d . . .
C5 C 0.2607(3) 0.36413(12) 1.10306(17) 0.0220(6) Uani 1 1 d . . .
H5 H 0.2415 0.4009 1.1161 0.026 Uiso 1 1 calc R . .
C6 C 0.1627(3) 0.32755(12) 1.08496(17) 0.0205(6) Uani 1 1 d . . .
C7 C 0.4868(3) 0.39386(12) 1.12260(18) 0.0227(6) Uani 1 1 d . . .
C8 C 0.6178(3) 0.36978(14) 1.1228(2) 0.0322(7) Uani 1 1 d . . .
H8A H 0.6769 0.3990 1.1351 0.048 Uiso 1 1 calc R . .
H8B H 0.6315 0.3544 1.0701 0.048 Uiso 1 1 calc R . .
H8C H 0.6272 0.3408 1.1631 0.048 Uiso 1 1 calc R . .
C9 C 0.4692(3) 0.42020(14) 1.20616(19) 0.0334(8) Uani 1 1 d . . .
H9A H 0.4810 0.3921 1.2476 0.050 Uiso 1 1 calc R . .
H9B H 0.3871 0.4353 1.2073 0.050 Uiso 1 1 calc R . .
H9C H 0.5286 0.4497 1.2159 0.050 Uiso 1 1 calc R . .
C10 C 0.4741(3) 0.44025(13) 1.0572(2) 0.0322(7) Uani 1 1 d . . .
H10A H 0.5361 0.4684 1.0685 0.048 Uiso 1 1 calc R . .
H10B H 0.3935 0.4569 1.0579 0.048 Uiso 1 1 calc R . .
H10C H 0.4849 0.4242 1.0045 0.048 Uiso 1 1 calc R . .
C11 C 0.0269(3) 0.34718(12) 1.08707(19) 0.0263(7) Uani 1 1 d . . .
C12 C 0.0171(3) 0.40926(14) 1.1113(2) 0.0417(9) Uani 1 1 d . . .
H12A H 0.0570 0.4148 1.1643 0.063 Uiso 1 1 calc R . .
H12B H -0.0686 0.4196 1.1124 0.063 Uiso 1 1 calc R . .
H12C H 0.0566 0.4321 1.0724 0.063 Uiso 1 1 calc R . .
C13 C -0.0406(3) 0.31214(14) 1.14974(19) 0.0315(7) Uani 1 1 d . . .
H13A H -0.0026 0.3184 1.2031 0.047 Uiso 1 1 calc R . .
H13B H -0.0352 0.2731 1.1362 0.047 Uiso 1 1 calc R . .
H13C H -0.1260 0.3231 1.1488 0.047 Uiso 1 1 calc R . .
C14 C -0.0386(3) 0.34119(13) 1.00211(19) 0.0295(7) Uani 1 1 d . . .
H14A H -0.1228 0.3537 1.0038 0.044 Uiso 1 1 calc R . .
H14B H -0.0374 0.3026 0.9856 0.044 Uiso 1 1 calc R . .
H14C H 0.0035 0.3636 0.9639 0.044 Uiso 1 1 calc R . .
C15 C 0.3786(3) 0.15067(11) 1.13534(17) 0.0191(6) Uani 1 1 d . . .
C16 C 0.2794(3) 0.11839(11) 1.16231(16) 0.0182(6) Uani 1 1 d . . .
C17 C 0.2944(3) 0.09376(11) 1.24122(17) 0.0203(6) Uani 1 1 d . . .
C18 C 0.4079(3) 0.10096(11) 1.28487(17) 0.0214(6) Uani 1 1 d . . .
H18 H 0.4176 0.0844 1.3360 0.026 Uiso 1 1 calc R . .
C19 C 0.5089(3) 0.13158(12) 1.25695(17) 0.0212(6) Uani 1 1 d . . .
C20 C 0.4902(3) 0.15663(11) 1.18084(17) 0.0214(6) Uani 1 1 d . . .
H20 H 0.5534 0.1777 1.1600 0.026 Uiso 1 1 calc R . .
C21 C 0.6292(3) 0.13775(13) 1.31033(19) 0.0262(7) Uani 1 1 d . . .
C22 C 0.7346(3) 0.16246(16) 1.2631(2) 0.0390(9) Uani 1 1 d . . .
H22A H 0.7475 0.1396 1.2164 0.059 Uiso 1 1 calc R . .
H22B H 0.8091 0.1635 1.2977 0.059 Uiso 1 1 calc R . .
H22C H 0.7132 0.1998 1.2458 0.059 Uiso 1 1 calc R . .
C23 C 0.6040(3) 0.17685(14) 1.3820(2) 0.0359(8) Uani 1 1 d . . .
H23A H 0.5816 0.2134 1.3616 0.054 Uiso 1 1 calc R . .
H23B H 0.6773 0.1797 1.4176 0.054 Uiso 1 1 calc R . .
H23C H 0.5376 0.1619 1.4116 0.054 Uiso 1 1 calc R . .
C24 C 0.6724(3) 0.08050(14) 1.3444(2) 0.0317(7) Uani 1 1 d . . .
H24A H 0.6123 0.0663 1.3798 0.048 Uiso 1 1 calc R . .
H24B H 0.7506 0.0848 1.3743 0.048 Uiso 1 1 calc R . .
H24C H 0.6813 0.0548 1.3003 0.048 Uiso 1 1 calc R . .
C25 C 0.1888(3) 0.05980(13) 1.27615(18) 0.0243(6) Uani 1 1 d . . .
C26 C 0.2178(3) 0.04244(15) 1.36523(19) 0.0347(8) Uani 1 1 d . . .
H26A H 0.2894 0.0186 1.3685 0.052 Uiso 1 1 calc R . .
H26B H 0.1484 0.0226 1.3849 0.052 Uiso 1 1 calc R . .
H26C H 0.2337 0.0753 1.3978 0.052 Uiso 1 1 calc R . .
C27 C 0.1677(3) 0.00607(13) 1.2256(2) 0.0322(7) Uani 1 1 d . . .
H27A H 0.1483 0.0158 1.1697 0.048 Uiso 1 1 calc R . .
H27B H 0.1002 -0.0147 1.2461 0.048 Uiso 1 1 calc R . .
H27C H 0.2414 -0.0164 1.2294 0.048 Uiso 1 1 calc R . .
C28 C 0.0678(3) 0.09433(14) 1.2744(2) 0.0326(8) Uani 1 1 d . . .
H28A H 0.0798 0.1268 1.3083 0.049 Uiso 1 1 calc R . .
H28B H 0.0025 0.0718 1.2943 0.049 Uiso 1 1 calc R . .
H28C H 0.0459 0.1058 1.2196 0.049 Uiso 1 1 calc R . .
C29 C -0.1001(3) 0.11429(14) 1.00172(19) 0.0294(7) Uani 1 1 d . . .
H29A H -0.0973 0.0777 0.9762 0.035 Uiso 1 1 calc R . .
H29B H -0.1188 0.1077 1.0579 0.035 Uiso 1 1 calc R . .
C30 C -0.2070(4) 0.17333(18) 0.8478(2) 0.0464(10) Uani 1 1 d . . .
H30A H -0.1402 0.1999 0.8498 0.070 Uiso 1 1 calc R . .
H30B H -0.2803 0.1906 0.8236 0.070 Uiso 1 1 calc R . .
H30C H -0.1853 0.1415 0.8159 0.070 Uiso 1 1 calc R . .
C31 C -0.2726(3) 0.21207(14) 1.0175(2) 0.0356(8) Uani 1 1 d . . .
H31A H -0.2816 0.2004 1.0726 0.053 Uiso 1 1 calc R . .
H31B H -0.3482 0.2290 0.9964 0.053 Uiso 1 1 calc R . .
H31C H -0.2064 0.2388 1.0160 0.053 Uiso 1 1 calc R . .
C32 C -0.3821(3) 0.10665(14) 0.9420(2) 0.0372(8) Uani 1 1 d . . .
H32A H -0.3662 0.0735 0.9112 0.056 Uiso 1 1 calc R . .
H32B H -0.4461 0.1282 0.9138 0.056 Uiso 1 1 calc R . .
H32C H -0.4082 0.0962 0.9947 0.056 Uiso 1 1 calc R . .
C33 C 0.2842(3) 0.03374(14) 0.9678(2) 0.0344(8) Uani 1 1 d . . .
H33A H 0.2619 0.0063 1.0079 0.041 Uiso 1 1 calc R . .
H33B H 0.3528 0.0561 0.9904 0.041 Uiso 1 1 calc R . .
C34 C 0.3178(4) 0.00518(16) 0.8895(2) 0.0478(10) Uani 1 1 d . . .
H34A H 0.3839 0.0253 0.8647 0.057 Uiso 1 1 calc R . .
H34B H 0.3446 -0.0331 0.9001 0.057 Uiso 1 1 calc R . .
C35 C 0.2007(4) 0.00610(16) 0.8345(2) 0.0436(9) Uani 1 1 d . . .
H35A H 0.2151 0.0247 0.7835 0.052 Uiso 1 1 calc R . .
H35B H 0.1717 -0.0317 0.8229 0.052 Uiso 1 1 calc R . .
C36 C 0.1076(3) 0.03823(14) 0.8814(2) 0.0357(8) Uani 1 1 d . . .
H36A H 0.0604 0.0637 0.8457 0.043 Uiso 1 1 calc R . .
H36B H 0.0508 0.0127 0.9060 0.043 Uiso 1 1 calc R . .
C37 C 0.1325(3) 0.24463(13) 0.85508(19) 0.0308(7) Uani 1 1 d . . .
H37A H 0.1361 0.2683 0.9031 0.037 Uiso 1 1 calc R . .
H37B H 0.0516 0.2488 0.8272 0.037 Uiso 1 1 calc R . .
C38 C 0.2313(5) 0.26030(18) 0.8005(4) 0.0835(18) Uani 1 1 d . . .
H38A H 0.1976 0.2633 0.7448 0.100 Uiso 1 1 calc R . .
H38B H 0.2669 0.2962 0.8167 0.100 Uiso 1 1 calc R . .
C39 C 0.3253(4) 0.21682(15) 0.8069(2) 0.0408(9) Uani 1 1 d . . .
H39A H 0.3893 0.2260 0.8484 0.049 Uiso 1 1 calc R . .
H39B H 0.3632 0.2116 0.7554 0.049 Uiso 1 1 calc R . .
C40 C 0.2553(3) 0.16533(13) 0.82971(19) 0.0301(7) Uani 1 1 d . . .
H40A H 0.2224 0.1459 0.7814 0.036 Uiso 1 1 calc R . .
H40B H 0.3088 0.1399 0.8614 0.036 Uiso 1 1 calc R . .

loop_
_atom_site_aniso_label
_atom_site_aniso_U_11
_atom_site_aniso_U_22
_atom_site_aniso_U_33
_atom_site_aniso_U_23
_atom_site_aniso_U_13
_atom_site_aniso_U_12
Si 0.0218(5) 0.0286(4) 0.0237(4) 0.0023(3) 0.0006(3) -0.0010(4)
S 0.0203(4) 0.0183(3) 0.0172(3) 0.0000(3) 0.0014(3) 0.0005(3)
Lu 0.01833(7) 0.01832(7) 0.01703(6) 0.00072(5) -0.00055(4) -0.00162(5)
O1 0.0199(11) 0.0225(10) 0.0217(10) -0.0020(8) 0.0008(8) -0.0025(8)
O2 0.0237(11) 0.0236(10) 0.0199(10) 0.0031(8) -0.0024(8) -0.0037(9)
O3 0.0278(12) 0.0211(11) 0.0280(11) -0.0042(8) -0.0026(9) -0.0001(9)
O4 0.0305(12) 0.0206(10) 0.0211(10) 0.0029(8) 0.0038(9) 0.0001(9)
C1 0.0202(15) 0.0213(14) 0.0144(13) 0.0028(10) 0.0008(11) -0.0024(11)
C2 0.0223(15) 0.0163(13) 0.0161(13) 0.0003(10) 0.0034(11) 0.0018(11)
C3 0.0181(15) 0.0218(14) 0.0201(14) 0.0019(11) 0.0024(11) 0.0026(11)
C4 0.0210(15) 0.0191(13) 0.0199(14) 0.0006(11) -0.0007(11) -0.0003(12)
C5 0.0262(17) 0.0182(14) 0.0217(14) -0.0023(11) 0.0016(12) 0.0019(12)
C6 0.0200(15) 0.0227(14) 0.0188(14) -0.0014(11) 0.0006(12) 0.0030(12)
C7 0.0230(16) 0.0223(15) 0.0227(14) -0.0015(11) 0.0005(12) -0.0025(12)
C8 0.0236(18) 0.0307(17) 0.042(2) -0.0040(15) -0.0004(15) -0.0074(14)
C9 0.034(2) 0.0349(18) 0.0310(18) -0.0078(14) 0.0004(15) -0.0076(15)
C10 0.036(2) 0.0266(16) 0.0342(18) 0.0052(14) 0.0012(15) -0.0074(14)
C11 0.0232(17) 0.0254(16) 0.0302(16) -0.0041(13) 0.0009(13) 0.0030(13)
C12 0.028(2) 0.0341(19) 0.063(3) -0.0137(17) 0.0016(18) 0.0071(15)
C13 0.0237(18) 0.044(2) 0.0271(17) -0.0040(14) 0.0033(14) 0.0068(15)
C14 0.0243(18) 0.0315(18) 0.0325(17) 0.0027(13) -0.0009(14) 0.0032(13)
C15 0.0222(15) 0.0188(13) 0.0163(13) 0.0004(11) 0.0006(11) 0.0025(12)
C16 0.0195(15) 0.0164(13) 0.0182(13) -0.0026(10) -0.0025(11) 0.0012(11)
C17 0.0231(16) 0.0152(13) 0.0226(14) -0.0016(11) 0.0013(12) 0.0009(11)
C18 0.0267(17) 0.0204(14) 0.0170(13) 0.0004(11) -0.0005(12) 0.0020(12)
C19 0.0188(16) 0.0217(14) 0.0228(15) -0.0028(11) -0.0011(12) 0.0016(12)
C20 0.0224(16) 0.0194(14) 0.0226(15) -0.0004(11) 0.0020(12) -0.0007(11)
C21 0.0251(17) 0.0283(17) 0.0247(16) -0.0003(12) -0.0036(13) -0.0010(13)
C22 0.0250(19) 0.050(2) 0.041(2) 0.0095(17) -0.0080(15) -0.0060(16)
C23 0.036(2) 0.0326(19) 0.0375(19) -0.0056(15) -0.0109(16) 0.0013(15)
C24 0.0283(19) 0.0324(18) 0.0335(18) -0.0007(14) -0.0060(14) 0.0054(14)
C25 0.0231(16) 0.0261(16) 0.0235(15) 0.0051(12) -0.0003(12) -0.0036(12)
C26 0.0314(19) 0.042(2) 0.0305(17) 0.0117(15) 0.0005(14) -0.0094(15)
C27 0.036(2) 0.0262(16) 0.0337(18) 0.0000(13) -0.0020(15) -0.0096(14)
C28 0.0258(18) 0.042(2) 0.0305(17) 0.0099(14) 0.0038(14) -0.0011(14)
C29 0.0237(17) 0.0300(17) 0.0345(18) 0.0043(13) 0.0015(14) -0.0023(13)
C30 0.046(2) 0.061(3) 0.032(2) 0.0094(18) 0.0025(17) 0.002(2)
C31 0.033(2) 0.0374(19) 0.0365(19) -0.0014(15) 0.0025(15) -0.0017(15)
C32 0.029(2) 0.0339(19) 0.048(2) -0.0014(16) -0.0062(16) -0.0001(15)
C33 0.036(2) 0.0282(17) 0.0382(19) 0.0000(14) -0.0013(16) 0.0051(14)
C34 0.056(3) 0.043(2) 0.046(2) 0.0006(18) 0.012(2) 0.0183(19)
C35 0.057(3) 0.037(2) 0.038(2) -0.0129(16) 0.0139(19) -0.0114(18)
C36 0.042(2) 0.0312(18) 0.0336(18) -0.0125(14) -0.0035(16) -0.0068(15)
C37 0.042(2) 0.0243(16) 0.0259(16) 0.0073(12) 0.0019(15) 0.0053(14)
C38 0.083(4) 0.036(2) 0.138(5) 0.026(3) 0.063(4) 0.006(2)
C39 0.045(2) 0.036(2) 0.043(2) 0.0035(16) 0.0174(18) -0.0072(17)
C40 0.037(2) 0.0294(16) 0.0241(16) 0.0004(12) 0.0087(14) 0.0022(14)

loop_
_atom_type_symbol
_atom_type_description
_atom_type_scat_dispersion_real
_atom_type_scat_dispersion_imag
_atom_type_scat_source
C C 0.0033 0.0016 'International Tables Vol C Tables 4.2.6.8 and 6.1.1.4'
H H 0.0000 0.0000 'International Tables Vol C Tables 4.2.6.8 and 6.1.1.4'
O O 0.0106 0.0060 'International Tables Vol C Tables 4.2.6.8 and 6.1.1.4'
Lu Lu -0.4720 5.8584 'International Tables Vol C Tables 4.2.6.8 and 6.1.1.4'
S S 0.1246 0.1234 'International Tables Vol C Tables 4.2.6.8 and 6.1.1.4'
Si Si 0.0817 0.0704 'International Tables Vol C Tables 4.2.6.8 and 6.1.1.4'

loop_
_geom_angle_atom_site_label_1
_geom_angle_atom_site_label_2
_geom_angle_atom_site_label_3
_geom_angle
_geom_angle_site_symmetry_1
_geom_angle_site_symmetry_3
_geom_angle_publ_flag
C29 Si C31 108.37(16) . . ?
C29 Si C30 110.97(17) . . ?
C31 Si C30 109.56(18) . . ?
C29 Si C32 116.02(15) . . ?
C31 Si C32 107.16(16) . . ?
C30 Si C32 104.56(18) . . ?
C2 S C15 103.54(12) . . ?
C2 S Lu 94.27(10) . . ?
C15 S Lu 94.68(10) . . ?
O2 Lu O1 98.43(8) . . ?
O2 Lu O3 85.13(8) . . ?
O1 Lu O3 158.10(8) . . ?
O2 Lu O4 145.53(8) . . ?
O1 Lu O4 86.42(7) . . ?
O3 Lu O4 78.90(7) . . ?
O2 Lu C29 99.96(9) . . ?
O1 Lu C29 108.00(10) . . ?
O3 Lu C29 92.50(10) . . ?
O4 Lu C29 110.99(9) . . ?
O2 Lu S 71.05(6) . . ?
O1 Lu S 71.77(6) . . ?
O3 Lu S 89.27(6) . . ?
O4 Lu S 78.34(5) . . ?
C29 Lu S 170.67(8) . . ?
C1 O1 Lu 133.37(18) . . ?
C16 O2 Lu 134.31(17) . . ?
C36 O3 C33 106.1(2) . . ?
C36 O3 Lu 123.28(19) . . ?
C33 O3 Lu 129.33(18) . . ?
C40 O4 C37 106.9(2) . . ?
C40 O4 Lu 125.04(17) . . ?
C37 O4 Lu 122.41(16) . . ?
O1 C1 C2 120.6(2) . . ?
O1 C1 C6 121.7(3) . . ?
C2 C1 C6 117.7(3) . . ?
C3 C2 C1 121.9(3) . . ?
C3 C2 S 118.3(2) . . ?
C1 C2 S 119.8(2) . . ?
C4 C3 C2 121.5(3) . . ?
C4 C3 H3 119.2 . . ?
C2 C3 H3 119.2 . . ?
C3 C4 C5 116.2(3) . . ?
C3 C4 C7 123.9(3) . . ?
C5 C4 C7 119.9(2) . . ?
C6 C5 C4 124.8(3) . . ?
C6 C5 H5 117.6 . . ?
C4 C5 H5 117.6 . . ?
C5 C6 C1 117.9(3) . . ?
C5 C6 C11 121.3(3) . . ?
C1 C6 C11 120.8(3) . . ?
C8 C7 C4 112.5(2) . . ?
C8 C7 C9 108.4(3) . . ?
C4 C7 C9 110.4(2) . . ?
C8 C7 C10 108.4(3) . . ?
C4 C7 C10 108.4(2) . . ?
C9 C7 C10 108.7(3) . . ?
C7 C8 H8A 109.5 . . ?
C7 C8 H8B 109.5 . . ?
H8A C8 H8B 109.5 . . ?
C7 C8 H8C 109.5 . . ?
H8A C8 H8C 109.5 . . ?
H8B C8 H8C 109.5 . . ?
C7 C9 H9A 109.5 . . ?
C7 C9 H9B 109.5 . . ?
H9A C9 H9B 109.5 . . ?
C7 C9 H9C 109.5 . . ?
H9A C9 H9C 109.5 . . ?
H9B C9 H9C 109.5 . . ?
C7 C10 H10A 109.5 . . ?
C7 C10 H10B 109.5 . . ?
H10A C10 H10B 109.5 . . ?
C7 C10 H10C 109.5 . . ?
H10A C10 H10C 109.5 . . ?
H10B C10 H10C 109.5 . . ?
C14 C11 C12 106.9(3) . . ?
C14 C11 C13 110.3(3) . . ?
C12 C11 C13 107.8(3) . . ?
C14 C11 C6 109.9(2) . . ?
C12 C11 C6 112.2(3) . . ?
C13 C11 C6 109.7(2) . . ?
C11 C12 H12A 109.5 . . ?
C11 C12 H12B 109.5 . . ?
H12A C12 H12B 109.5 . . ?
C11 C12 H12C 109.5 . . ?
H12A C12 H12C 109.5 . . ?
H12B C12 H12C 109.5 . . ?
C11 C13 H13A 109.5 . . ?
C11 C13 H13B 109.5 . . ?
H13A C13 H13B 109.5 . . ?
C11 C13 H13C 109.5 . . ?
H13A C13 H13C 109.5 . . ?
H13B C13 H13C 109.5 . . ?
C11 C14 H14A 109.5 . . ?
C11 C14 H14B 109.5 . . ?
H14A C14 H14B 109.5 . . ?
C11 C14 H14C 109.5 . . ?
H14A C14 H14C 109.5 . . ?
H14B C14 H14C 109.5 . . ?
C20 C15 C16 122.5(3) . . ?
C20 C15 S 118.6(2) . . ?
C16 C15 S 118.9(2) . . ?
O2 C16 C15 120.4(2) . . ?
O2 C16 C17 122.1(3) . . ?
C15 C16 C17 117.5(3) . . ?
C18 C17 C16 117.9(3) . . ?
C18 C17 C25 121.5(3) . . ?
C16 C17 C25 120.6(3) . . ?
C17 C18 C19 124.7(3) . . ?
C17 C18 H18 117.6 . . ?
C19 C18 H18 117.6 . . ?
C20 C19 C18 116.1(3) . . ?
C20 C19 C21 123.3(3) . . ?
C18 C19 C21 120.7(3) . . ?
C15 C20 C19 121.2(3) . . ?
C15 C20 H20 119.4 . . ?
C19 C20 H20 119.4 . . ?
C22 C21 C19 112.2(3) . . ?
C22 C21 C24 107.9(3) . . ?
C19 C21 C24 110.7(3) . . ?
C22 C21 C23 108.9(3) . . ?
C19 C21 C23 108.4(3) . . ?
C24 C21 C23 108.8(3) . . ?
C21 C22 H22A 109.5 . . ?
C21 C22 H22B 109.5 . . ?
H22A C22 H22B 109.5 . . ?
C21 C22 H22C 109.5 . . ?
H22A C22 H22C 109.5 . . ?
H22B C22 H22C 109.5 . . ?
C21 C23 H23A 109.5 . . ?
C21 C23 H23B 109.5 . . ?
H23A C23 H23B 109.5 . . ?
C21 C23 H23C 109.5 . . ?
H23A C23 H23C 109.5 . . ?
H23B C23 H23C 109.5 . . ?
C21 C24 H24A 109.5 . . ?
C21 C24 H24B 109.5 . . ?
H24A C24 H24B 109.5 . . ?
C21 C24 H24C 109.5 . . ?
H24A C24 H24C 109.5 . . ?
H24B C24 H24C 109.5 . . ?
C27 C25 C26 107.9(3) . . ?
C27 C25 C17 109.1(2) . . ?
C26 C25 C17 112.5(3) . . ?
C27 C25 C28 109.6(3) . . ?
C26 C25 C28 106.7(3) . . ?
C17 C25 C28 111.0(2) . . ?
C25 C26 H26A 109.5 . . ?
C25 C26 H26B 109.5 . . ?
H26A C26 H26B 109.5 . . ?
C25 C26 H26C 109.5 . . ?
H26A C26 H26C 109.5 . . ?
H26B C26 H26C 109.5 . . ?
C25 C27 H27A 109.5 . . ?
C25 C27 H27B 109.5 . . ?
H27A C27 H27B 109.5 . . ?
C25 C27 H27C 109.5 . . ?
H27A C27 H27C 109.5 . . ?
H27B C27 H27C 109.5 . . ?
C25 C28 H28A 109.5 . . ?
C25 C28 H28B 109.5 . . ?
H28A C28 H28B 109.5 . . ?
C25 C28 H28C 109.5 . . ?
H28A C28 H28C 109.5 . . ?
H28B C28 H28C 109.5 . . ?
Si C29 Lu 125.59(16) . . ?
Si C29 H29A 105.9 . . ?
Lu C29 H29A 105.9 . . ?
Si C29 H29B 105.9 . . ?
Lu C29 H29B 105.9 . . ?
H29A C29 H29B 106.2 . . ?
Si C30 H30A 109.5 . . ?
Si C30 H30B 109.5 . . ?
H30A C30 H30B 109.5 . . ?
Si C30 H30C 109.5 . . ?
H30A C30 H30C 109.5 . . ?
H30B C30 H30C 109.5 . . ?
Si C31 H31A 109.5 . . ?
Si C31 H31B 109.5 . . ?
H31A C31 H31B 109.5 . . ?
Si C31 H31C 109.5 . . ?
H31A C31 H31C 109.5 . . ?
H31B C31 H31C 109.5 . . ?
Si C32 H32A 109.5 . . ?
Si C32 H32B 109.5 . . ?
H32A C32 H32B 109.5 . . ?
Si C32 H32C 109.5 . . ?
H32A C32 H32C 109.5 . . ?
H32B C32 H32C 109.5 . . ?
O3 C33 C34 104.4(3) . . ?
O3 C33 H33A 110.9 . . ?
C34 C33 H33A 110.9 . . ?
O3 C33 H33B 110.9 . . ?
C34 C33 H33B 110.9 . . ?
H33A C33 H33B 108.9 . . ?
C35 C34 C33 105.5(3) . . ?
C35 C34 H34A 110.6 . . ?
C33 C34 H34A 110.6 . . ?
C35 C34 H34B 110.6 . . ?
C33 C34 H34B 110.6 . . ?
H34A C34 H34B 108.8 . . ?
C36 C35 C34 105.1(3) . . ?
C36 C35 H35A 110.7 . . ?
C34 C35 H35A 110.7 . . ?
C36 C35 H35B 110.7 . . ?
C34 C35 H35B 110.7 . . ?
H35A C35 H35B 108.8 . . ?
O3 C36 C35 105.9(3) . . ?
O3 C36 H36A 110.5 . . ?
C35 C36 H36A 110.5 . . ?
O3 C36 H36B 110.5 . . ?
C35 C36 H36B 110.5 . . ?
H36A C36 H36B 108.7 . . ?
O4 C37 C38 106.4(3) . . ?
O4 C37 H37A 110.5 . . ?
C38 C37 H37A 110.5 . . ?
O4 C37 H37B 110.5 . . ?
C38 C37 H37B 110.5 . . ?
H37A C37 H37B 108.6 . . ?
C39 C38 C37 107.6(3) . . ?
C39 C38 H38A 110.2 . . ?
C37 C38 H38A 110.2 . . ?
C39 C38 H38B 110.2 . . ?
C37 C38 H38B 110.2 . . ?
H38A C38 H38B 108.5 . . ?
C38 C39 C40 103.9(3) . . ?
C38 C39 H39A 111.0 . . ?
C40 C39 H39A 111.0 . . ?
C38 C39 H39B 111.0 . . ?
C40 C39 H39B 111.0 . . ?
H39A C39 H39B 109.0 . . ?
O4 C40 C39 105.6(3) . . ?
O4 C40 H40A 110.6 . . ?
C39 C40 H40A 110.6 . . ?
O4 C40 H40B 110.6 . . ?
C39 C40 H40B 110.6 . . ?
H40A C40 H40B 108.8 . . ?

loop_
_geom_bond_atom_site_label_1
_geom_bond_atom_site_label_2
_geom_bond_distance
_geom_bond_site_symmetry_2
_geom_bond_publ_flag
Si C29 1.841(3) . ?
Si C31 1.868(3) . ?
Si C30 1.880(4) . ?
Si C32 1.882(3) . ?
S C2 1.793(3) . ?
S C15 1.793(3) . ?
S Lu 2.9066(10) . ?
Lu O2 2.103(2) . ?
Lu O1 2.118(2) . ?
Lu O3 2.325(2) . ?
Lu O4 2.368(2) . ?
Lu C29 2.375(3) . ?
O1 C1 1.337(3) . ?
O2 C16 1.334(3) . ?
O3 C36 1.447(4) . ?
O3 C33 1.455(4) . ?
O4 C40 1.462(4) . ?
O4 C37 1.479(3) . ?
C1 C2 1.414(4) . ?
C1 C6 1.430(4) . ?
C2 C3 1.399(4) . ?
C3 C4 1.385(4) . ?
C3 H3 0.9300 . ?
C4 C5 1.411(4) . ?
C4 C7 1.533(4) . ?
C5 C6 1.393(4) . ?
C5 H5 0.9300 . ?
C6 C11 1.544(4) . ?
C7 C8 1.529(4) . ?
C7 C9 1.534(4) . ?
C7 C10 1.545(4) . ?
C8 H8A 0.9600 . ?
C8 H8B 0.9600 . ?
C8 H8C 0.9600 . ?
C9 H9A 0.9600 . ?
C9 H9B 0.9600 . ?
C9 H9C 0.9600 . ?
C10 H10A 0.9600 . ?
C10 H10B 0.9600 . ?
C10 H10C 0.9600 . ?
C11 C14 1.538(4) . ?
C11 C12 1.539(4) . ?
C11 C13 1.543(4) . ?
C12 H12A 0.9600 . ?
C12 H12B 0.9600 . ?
C12 H12C 0.9600 . ?
C13 H13A 0.9600 . ?
C13 H13B 0.9600 . ?
C13 H13C 0.9600 . ?
C14 H14A 0.9600 . ?
C14 H14B 0.9600 . ?
C14 H14C 0.9600 . ?
C15 C20 1.392(4) . ?
C15 C16 1.412(4) . ?
C16 C17 1.426(4) . ?
C17 C18 1.397(4) . ?
C17 C25 1.539(4) . ?
C18 C19 1.413(4) . ?
C18 H18 0.9300 . ?
C19 C20 1.392(4) . ?
C19 C21 1.536(4) . ?
C20 H20 0.9300 . ?
C21 C22 1.534(5) . ?
C21 C24 1.539(4) . ?
C21 C23 1.541(4) . ?
C22 H22A 0.9600 . ?
C22 H22B 0.9600 . ?
C22 H22C 0.9600 . ?
C23 H23A 0.9600 . ?
C23 H23B 0.9600 . ?
C23 H23C 0.9600 . ?
C24 H24A 0.9600 . ?
C24 H24B 0.9600 . ?
C24 H24C 0.9600 . ?
C25 C27 1.538(4) . ?
C25 C26 1.539(4) . ?
C25 C28 1.546(4) . ?
C26 H26A 0.9600 . ?
C26 H26B 0.9600 . ?
C26 H26C 0.9600 . ?
C27 H27A 0.9600 . ?
C27 H27B 0.9600 . ?
C27 H27C 0.9600 . ?
C28 H28A 0.9600 . ?
C28 H28B 0.9600 . ?
C28 H28C 0.9600 . ?
C29 H29A 0.9700 . ?
C29 H29B 0.9700 . ?
C30 H30A 0.9600 . ?
C30 H30B 0.9600 . ?
C30 H30C 0.9600 . ?
C31 H31A 0.9600 . ?
C31 H31B 0.9600 . ?
C31 H31C 0.9600 . ?
C32 H32A 0.9600 . ?
C32 H32B 0.9600 . ?
C32 H32C 0.9600 . ?
C33 C34 1.519(5) . ?
C33 H33A 0.9700 . ?
C33 H33B 0.9700 . ?
C34 C35 1.515(5) . ?
C34 H34A 0.9700 . ?
C34 H34B 0.9700 . ?
C35 C36 1.513(5) . ?
C35 H35A 0.9700 . ?
C35 H35B 0.9700 . ?
C36 H36A 0.9700 . ?
C36 H36B 0.9700 . ?
C37 C38 1.483(5) . ?
C37 H37A 0.9700 . ?
C37 H37B 0.9700 . ?
C38 C39 1.452(6) . ?
C38 H38A 0.9700 . ?
C38 H38B 0.9700 . ?
C39 C40 1.502(4) . ?
C39 H39A 0.9700 . ?
C39 H39B 0.9700 . ?
C40 H40A 0.9700 . ?
C40 H40B 0.9700 . ?

loop_
_geom_torsion_atom_site_label_1
_geom_torsion_atom_site_label_2
_geom_torsion_atom_site_label_3
_geom_torsion_atom_site_label_4
_geom_torsion
_geom_torsion_site_symmetry_1
_geom_torsion_site_symmetry_2
_geom_torsion_site_symmetry_3
_geom_torsion_site_symmetry_4
_geom_torsion_publ_flag
C2 S Lu O2 -108.24(10) . . . . ?
C15 S Lu O2 -4.25(11) . . . . ?
C2 S Lu O1 -2.20(10) . . . . ?
C15 S Lu O1 101.79(11) . . . . ?
C2 S Lu O3 166.66(10) . . . . ?
C15 S Lu O3 -89.35(10) . . . . ?
C2 S Lu O4 87.85(10) . . . . ?
C15 S Lu O4 -168.16(10) . . . . ?
C2 S Lu C29 -92.3(5) . . . . ?
C15 S Lu C29 11.7(5) . . . . ?
O2 Lu O1 C1 70.9(2) . . . . ?
O3 Lu O1 C1 -27.1(4) . . . . ?
O4 Lu O1 C1 -74.8(2) . . . . ?
C29 Lu O1 C1 174.3(2) . . . . ?
S Lu O1 C1 4.1(2) . . . . ?
O1 Lu O2 C16 -58.3(2) . . . . ?
O3 Lu O2 C16 99.9(2) . . . . ?
O4 Lu O2 C16 37.7(3) . . . . ?
C29 Lu O2 C16 -168.4(2) . . . . ?
S Lu O2 C16 9.0(2) . . . . ?
O2 Lu O3 C36 134.7(2) . . . . ?
O1 Lu O3 C36 -124.8(3) . . . . ?
O4 Lu O3 C36 -76.0(2) . . . . ?
C29 Lu O3 C36 34.9(2) . . . . ?
S Lu O3 C36 -154.3(2) . . . . ?
O2 Lu O3 C33 -30.3(2) . . . . ?
O1 Lu O3 C33 70.2(3) . . . . ?
O4 Lu O3 C33 119.0(2) . . . . ?
C29 Lu O3 C33 -130.1(2) . . . . ?
S Lu O3 C33 40.8(2) . . . . ?
O2 Lu O4 C40 31.8(3) . . . . ?
O1 Lu O4 C40 131.5(2) . . . . ?
O3 Lu O4 C40 -32.2(2) . . . . ?
C29 Lu O4 C40 -120.6(2) . . . . ?
S Lu O4 C40 59.4(2) . . . . ?
O2 Lu O4 C37 -118.1(2) . . . . ?
O1 Lu O4 C37 -18.4(2) . . . . ?
O3 Lu O4 C37 177.9(2) . . . . ?
C29 Lu O4 C37 89.5(2) . . . . ?
S Lu O4 C37 -90.6(2) . . . . ?
Lu O1 C1 C2 -4.7(4) . . . . ?
Lu O1 C1 C6 174.90(19) . . . . ?
O1 C1 C2 C3 178.6(2) . . . . ?
C6 C1 C2 C3 -1.0(4) . . . . ?
O1 C1 C2 S 1.0(4) . . . . ?
C6 C1 C2 S -178.6(2) . . . . ?
C15 S C2 C3 87.8(2) . . . . ?
Lu S C2 C3 -176.3(2) . . . . ?
C15 S C2 C1 -94.5(2) . . . . ?
Lu S C2 C1 1.3(2) . . . . ?
C1 C2 C3 C4 1.4(4) . . . . ?
S C2 C3 C4 179.0(2) . . . . ?
C2 C3 C4 C5 -0.9(4) . . . . ?
C2 C3 C4 C7 -179.6(3) . . . . ?
C3 C4 C5 C6 0.1(4) . . . . ?
C7 C4 C5 C6 178.9(3) . . . . ?
C4 C5 C6 C1 0.2(4) . . . . ?
C4 C5 C6 C11 179.5(3) . . . . ?
O1 C1 C6 C5 -179.4(2) . . . . ?
C2 C1 C6 C5 0.3(4) . . . . ?
O1 C1 C6 C11 1.3(4) . . . . ?
C2 C1 C6 C11 -179.1(3) . . . . ?
C3 C4 C7 C8 -3.4(4) . . . . ?
C5 C4 C7 C8 177.9(3) . . . . ?
C3 C4 C7 C9 -124.6(3) . . . . ?
C5 C4 C7 C9 56.8(4) . . . . ?
C3 C4 C7 C10 116.5(3) . . . . ?
C5 C4 C7 C10 -62.2(3) . . . . ?
C5 C6 C11 C14 118.4(3) . . . . ?
C1 C6 C11 C14 -62.3(3) . . . . ?
C5 C6 C11 C12 -0.4(4) . . . . ?
C1 C6 C11 C12 178.9(3) . . . . ?
C5 C6 C11 C13 -120.2(3) . . . . ?
C1 C6 C11 C13 59.1(3) . . . . ?
C2 S C15 C20 -82.4(2) . . . . ?
Lu S C15 C20 -177.9(2) . . . . ?
C2 S C15 C16 97.4(2) . . . . ?
Lu S C15 C16 1.9(2) . . . . ?
Lu O2 C16 C15 -11.0(4) . . . . ?
Lu O2 C16 C17 168.99(19) . . . . ?
C20 C15 C16 O2 -176.8(2) . . . . ?
S C15 C16 O2 3.5(4) . . . . ?
C20 C15 C16 C17 3.3(4) . . . . ?
S C15 C16 C17 -176.5(2) . . . . ?
O2 C16 C17 C18 177.1(2) . . . . ?
C15 C16 C17 C18 -3.0(4) . . . . ?
O2 C16 C17 C25 -2.2(4) . . . . ?
C15 C16 C17 C25 177.8(2) . . . . ?
C16 C17 C18 C19 0.9(4) . . . . ?
C25 C17 C18 C19 -179.9(3) . . . . ?
C17 C18 C19 C20 1.1(4) . . . . ?
C17 C18 C19 C21 179.1(3) . . . . ?
C16 C15 C20 C19 -1.3(4) . . . . ?
S C15 C20 C19 178.5(2) . . . . ?
C18 C19 C20 C15 -0.9(4) . . . . ?
C21 C19 C20 C15 -178.8(3) . . . . ?
C20 C19 C21 C22 -13.2(4) . . . . ?
C18 C19 C21 C22 169.1(3) . . . . ?
C20 C19 C21 C24 -133.7(3) . . . . ?
C18 C19 C21 C24 48.5(4) . . . . ?
C20 C19 C21 C23 107.1(3) . . . . ?
C18 C19 C21 C23 -70.6(3) . . . . ?
C18 C17 C25 C27 -112.5(3) . . . . ?
C16 C17 C25 C27 66.7(3) . . . . ?
C18 C17 C25 C26 7.2(4) . . . . ?
C16 C17 C25 C26 -173.6(3) . . . . ?
C18 C17 C25 C28 126.6(3) . . . . ?
C16 C17 C25 C28 -54.1(4) . . . . ?
C31 Si C29 Lu -70.9(2) . . . . ?
C30 Si C29 Lu 49.4(3) . . . . ?
C32 Si C29 Lu 168.55(18) . . . . ?
O2 Lu C29 Si 151.03(18) . . . . ?
O1 Lu C29 Si 48.7(2) . . . . ?
O3 Lu C29 Si -123.48(19) . . . . ?
O4 Lu C29 Si -44.4(2) . . . . ?
S Lu C29 Si 135.8(4) . . . . ?
C36 O3 C33 C34 36.1(3) . . . . ?
Lu O3 C33 C34 -156.9(2) . . . . ?
O3 C33 C34 C35 -23.8(4) . . . . ?
C33 C34 C35 C36 3.4(4) . . . . ?
C33 O3 C36 C35 -34.3(3) . . . . ?
Lu O3 C36 C35 157.7(2) . . . . ?
C34 C35 C36 O3 18.4(4) . . . . ?
C40 O4 C37 C38 -6.7(4) . . . . ?
Lu O4 C37 C38 147.9(3) . . . . ?
O4 C37 C38 C39 -13.3(5) . . . . ?
C37 C38 C39 C40 27.3(5) . . . . ?
C37 O4 C40 C39 23.4(3) . . . . ?
Lu O4 C40 C39 -130.3(2) . . . . ?
C38 C39 C40 O4 -31.3(4) . . . . ?
